data_7226504
loop_
_publ_author_name
'Hu, Yue-Qiao'
'Li, Mu-Qing'
'Li, Teng'
'Wang, Yan-Yan'
'Zheng, Zhiping'
'Zheng, Yan-Zhen'

_publ_section_title
;
 An alkali-ion insertion approach to structurally transform metal--organic
 frameworks
;
_journal_issue 40
_journal_name_full CrystEngComm
_journal_page_first 7680
_journal_paper_doi 10.1039/C6CE00540C
_journal_volume 18
_journal_year 2016
_chemical_formula_sum 'C58.6 H40 Cu12 I12 K N10 O30.4 Pr3'
_chemical_formula_weight 4117.72
_chemical_name_common 6
_chemical_name_systematic
; 
 ? 
;
_space_group_IT_number 12
_symmetry_cell_setting orthorhombic
_symmetry_space_group_name_Hall '-C 2y'
_symmetry_space_group_name_H-M 'C 1 2/m 1'
_atom_sites_solution_hydrogens geom
_atom_sites_solution_primary direct
_atom_sites_solution_secondary difmap
_audit_creation_method SHELXL-97
_audit_update_record
;
2015-08-20 deposited with the CCDC.
2016-09-08 downloaded from the CCDC.
;
_cell_angle_alpha 90.00
_cell_angle_beta 116.729(2)
_cell_angle_gamma 90.00
_cell_formula_units_Z 4
_cell_length_a 30.332(4)
_cell_length_b 46.354(6)
_cell_length_c 18.130(3)
_cell_measurement_temperature 150(2)
_cell_volume 22767(6)
_computing_cell_refinement 'Bruker SMART'
_computing_data_collection 'Bruker SMART'
_computing_data_reduction 'Bruker SAINT'
_computing_molecular_graphics 'Bruker SHELXTL'
_computing_publication_material 'Bruker SHELXTL'
_computing_structure_refinement 'SHELXL-97 (Sheldrick, 1997)'
_computing_structure_solution 'SHELXS-97 (Sheldrick, 1990)'
_diffrn_ambient_temperature 150(2)
_diffrn_measured_fraction_theta_full 0.955
_diffrn_measured_fraction_theta_max 0.955
_diffrn_measurement_device_type 'CCD area detector'
_diffrn_measurement_method 'phi and omega scans'
_diffrn_radiation_monochromator graphite
_diffrn_radiation_source 'fine-focus sealed tube'
_diffrn_radiation_type MoK\a
_diffrn_radiation_wavelength 0.71073
_diffrn_reflns_av_R_equivalents 0.0632
_diffrn_reflns_av_sigmaI/netI 0.0975
_diffrn_reflns_limit_h_max 33
_diffrn_reflns_limit_h_min -34
_diffrn_reflns_limit_k_max 53
_diffrn_reflns_limit_k_min -52
_diffrn_reflns_limit_l_max 20
_diffrn_reflns_limit_l_min -20
_diffrn_reflns_number 55135
_diffrn_reflns_theta_full 24.00
_diffrn_reflns_theta_max 24.00
_diffrn_reflns_theta_min 0.87
_exptl_absorpt_coefficient_mu 3.401
_exptl_absorpt_correction_T_max 0.967
_exptl_absorpt_correction_T_min 0.849
_exptl_absorpt_correction_type multi-scan
_exptl_crystal_colour yellow
_exptl_crystal_density_diffrn 1.201
_exptl_crystal_density_method 'not measured'
_exptl_crystal_description block
_exptl_crystal_F_000 7539
_exptl_crystal_size_max 0.17
_exptl_crystal_size_mid 0.04
_exptl_crystal_size_min 0.01
_refine_diff_density_max 3.324
_refine_diff_density_min -1.856
_refine_diff_density_rms 0.316
_refine_ls_extinction_method none
_refine_ls_goodness_of_fit_ref 1.080
_refine_ls_hydrogen_treatment mixed
_refine_ls_matrix_type full
_refine_ls_number_parameters 542
_refine_ls_number_reflns 17342
_refine_ls_number_restraints 51
_refine_ls_restrained_S_all 1.080
_refine_ls_R_factor_all 0.2230
_refine_ls_R_factor_gt 0.1302
_refine_ls_shift/su_max 0.001
_refine_ls_shift/su_mean 0.000
_refine_ls_structure_factor_coef Fsqd
_refine_ls_weighting_details 'calc w=1/[\s^2^(Fo^2^)+(0.1809P)^2^+2544.3486P] where P=(Fo^2^+2Fc^2^)/3'
_refine_ls_weighting_scheme calc
_refine_ls_wR_factor_gt 0.3437
_refine_ls_wR_factor_ref 0.4407
_reflns_number_gt 9124
_reflns_number_total 17342
_reflns_threshold_expression >2sigma(I)
_cod_data_source_file c6ce00540c2.cif
_cod_data_source_block 6
_cod_depositor_comments 'Adding full bibliography for 7226499--7226505.cif.'
_cod_original_cell_volume 22767(5)
_cod_original_sg_symbol_H-M C2/m
_cod_original_formula_sum 'C58.60 H40 Cu12 I12 K N10 O30.40 Pr3'
_cod_database_code 7226504

loop_
_symmetry_equiv_pos_as_xyz
'x, y, z'
'-x, y, -z'
'x+1/2, y+1/2, z'
'-x+1/2, y+1/2, -z'
'-x, -y, -z'
'x, -y, z'
'-x+1/2, -y+1/2, -z'
'x+1/2, -y+1/2, z'

loop_
_atom_site_label
_atom_site_type_symbol
_atom_site_fract_x
_atom_site_fract_y
_atom_site_fract_z
_atom_site_U_iso_or_equiv
_atom_site_adp_type
_atom_site_occupancy
_atom_site_symmetry_multiplicity
_atom_site_calc_flag
_atom_site_refinement_flags
Pr1 Pr 0.92753(6) 0.82788(4) 0.76702(9) 0.0550(5) Uani 1 1 d .
Pr2 Pr 0.48013(14) 1.0000 0.8615(3) 0.1298(15) Uani 1 2 d SDU
Cu1 Cu 0.69395(16) 0.84907(8) 1.0869(3) 0.0750(12) Uani 1 1 d .
Cu6 Cu 1.2267(3) 1.0000 0.8587(8) 0.145(4) Uani 1 2 d S
Cu2 Cu 0.76640(15) 0.81957(8) 1.0888(2) 0.0640(10) Uani 1 1 d .
Cu3 Cu 0.74506(14) 0.81331(8) 1.2092(2) 0.0617(10) Uani 1 1 d .
Cu4 Cu 0.68292(13) 0.79328(8) 1.0691(2) 0.0579(9) Uani 1 1 d .
Cu5 Cu 1.1449(2) 0.97192(10) 0.8052(5) 0.125(2) Uani 1 1 d .
Cu7 Cu 1.1730(4) 1.0000 0.7022(8) 0.146(4) Uani 1 2 d S
I5 I 1.16822(18) 1.0000 0.9427(4) 0.1224(16) Uani 1 2 d S
I7 I 1.21909(16) 1.04797(6) 0.7777(3) 0.1554(18) Uani 1 1 d .
I1 I 0.67573(9) 0.82639(5) 0.94319(12) 0.0739(7) Uani 1 1 d .
I3 I 0.77141(7) 0.76705(4) 1.14805(11) 0.0521(5) Uani 1 1 d .
I2 I 0.78741(8) 0.86323(4) 1.18995(14) 0.0675(6) Uani 1 1 d .
I4 I 0.65053(8) 0.81931(5) 1.16905(13) 0.0687(6) Uani 1 1 d .
I6 I 1.0790(2) 1.0000 0.6689(5) 0.164(2) Uani 1 2 d S
K1 K 1.0000 0.8561(2) 1.0000 0.058(2) Uani 1 2 d S
O1 O 0.9095(8) 0.8463(4) 0.8854(12) 0.067(6) Uani 1 1 d .
O2 O 0.8613(9) 0.8133(6) 0.8074(13) 0.088(8) Uani 1 1 d .
O3 O 0.9885(6) 0.8053(4) 0.9004(10) 0.049(4) Uani 1 1 d .
O4 O 1.0091(7) 0.8028(5) 0.7983(11) 0.064(6) Uani 1 1 d .
O5 O 0.8485(7) 0.8228(6) 0.6358(12) 0.084(7) Uani 1 1 d .
O6 O 0.9143(8) 0.8115(6) 0.6238(12) 0.081(7) Uani 1 1 d .
O7 O 0.9940(8) 0.8653(5) 0.8476(14) 0.075(6) Uani 1 1 d .
O8 O 0.9783(9) 0.8604(5) 0.7157(14) 0.078(6) Uani 1 1 d .
N1 N 0.8090(7) 0.8207(3) 1.0306(10) 0.059(6) Uani 1 1 d G
C1 C 0.8441(7) 0.8420(3) 1.0453(10) 0.066(9) Uani 1 1 d G
H1A H 0.8529 0.8547 1.0908 0.079 Uiso 1 1 calc R
C2 C 0.8663(6) 0.8448(4) 0.9932(12) 0.067(9) Uani 1 1 d G
H2A H 0.8903 0.8594 1.0032 0.080 Uiso 1 1 calc R
C3 C 0.8534(6) 0.8262(4) 0.9265(10) 0.051(7) Uani 1 1 d G
C4 C 0.8182(7) 0.8048(4) 0.9119(9) 0.058(8) Uani 1 1 d G
H4A H 0.8094 0.7921 0.8663 0.070 Uiso 1 1 calc R
C5 C 0.7960(6) 0.8021(3) 0.9639(11) 0.074(10) Uani 1 1 d G
H5A H 0.7720 0.7875 0.9539 0.088 Uiso 1 1 calc R
C6 C 0.8749(9) 0.8287(5) 0.8661(15) 0.040(6) Uani 1 1 d .
N2 N 1.1332(5) 0.7383(3) 1.0133(10) 0.056(6) Uani 1 1 d G
C7 C 1.1019(6) 0.7487(3) 1.0446(7) 0.046(6) Uani 1 1 d G
H7A H 1.1060 0.7424 1.0971 0.055 Uiso 1 1 calc R
C8 C 1.0648(6) 0.7682(3) 0.9990(9) 0.050(7) Uani 1 1 d G
H8A H 1.0435 0.7752 1.0204 0.060 Uiso 1 1 calc R
C9 C 1.0589(5) 0.7774(3) 0.9221(9) 0.041(6) Uani 1 1 d G
C10 C 1.0902(6) 0.7671(4) 0.8908(8) 0.051(7) Uani 1 1 d G
H10A H 1.0861 0.7733 0.8383 0.061 Uiso 1 1 calc R
C11 C 1.1273(6) 0.7475(4) 0.9364(10) 0.077(10) Uani 1 1 d G
H11A H 1.1486 0.7405 0.9150 0.092 Uiso 1 1 calc R
C12 C 1.0153(10) 0.7978(6) 0.8680(18) 0.052(7) Uani 1 1 d .
N3 N 0.7800(6) 0.8091(4) 0.3310(8) 0.060(6) Uani 1 1 d G
C13 C 0.7596(6) 0.8194(5) 0.3809(11) 0.123(18) Uani 1 1 d G
H13A H 0.7259 0.8251 0.3569 0.147 Uiso 1 1 calc R
C14 C 0.7884(7) 0.8213(5) 0.4658(10) 0.067(8) Uani 1 1 d GU
H14A H 0.7744 0.8284 0.4999 0.080 Uiso 1 1 calc R
C15 C 0.8377(7) 0.8130(4) 0.5009(8) 0.055(7) Uani 1 1 d G
C16 C 0.8581(5) 0.8027(5) 0.4511(10) 0.084(11) Uani 1 1 d G
H16A H 0.8918 0.7970 0.4751 0.101 Uiso 1 1 calc R
C17 C 0.8293(7) 0.8007(5) 0.3661(10) 0.088(12) Uani 1 1 d G
H17A H 0.8432 0.7937 0.3321 0.105 Uiso 1 1 calc R
C18 C 0.8676(11) 0.8162(8) 0.5899(16) 0.064(9) Uani 1 1 d .
N4 N 1.1081(10) 0.9364(5) 0.812(2) 0.120(13) Uani 1 1 d G
C19 C 1.0954(10) 0.9323(5) 0.8760(15) 0.119(16) Uani 1 1 d G
H19A H 1.1098 0.9440 0.9240 0.143 Uiso 1 1 calc R
C20 C 1.0617(10) 0.9109(5) 0.8698(15) 0.093(11) Uani 1 1 d GU
H20A H 1.0531 0.9081 0.9135 0.112 Uiso 1 1 calc R
C21 C 1.0407(9) 0.8937(4) 0.7996(17) 0.079(9) Uani 1 1 d GU
C22 C 1.0534(12) 0.8979(6) 0.7356(16) 0.16(3) Uani 1 1 d G
H22A H 1.0390 0.8861 0.6876 0.192 Uiso 1 1 calc R
C23 C 1.0871(13) 0.9192(6) 0.7418(19) 0.17(3) Uani 1 1 d G
H23A H 1.0957 0.9221 0.6980 0.209 Uiso 1 1 calc R
C24 C 1.0004(11) 0.8714(7) 0.788(2) 0.066(9) Uani 1 1 d .
O9 O 0.9133(11) 0.7740(6) 0.7535(18) 0.124(10) Uani 1 1 d .
O10 O 0.8843(10) 0.8764(7) 0.724(2) 0.122(10) Uani 1 1 d .
N5 N 0.6581(9) 0.8861(5) 1.0636(17) 0.094(10) Uani 1 1 d G
C27 C 0.6647(10) 0.9031(6) 1.1309(14) 0.136(19) Uani 1 1 d G
H27A H 0.6897 0.8984 1.1844 0.164 Uiso 1 1 calc R
C29 C 0.6346(12) 0.9270(6) 1.1199(19) 0.14(2) Uani 1 1 d G
H29A H 0.6391 0.9386 1.1660 0.165 Uiso 1 1 calc R
C28 C 0.5980(10) 0.9338(5) 1.042(2) 0.110(16) Uani 1 1 d GD
C26 C 0.5914(11) 0.9168(7) 0.9743(17) 0.17(3) Uani 1 1 d G
H26A H 0.5663 0.9215 0.9208 0.205 Uiso 1 1 calc R
C25 C 0.6214(12) 0.8929(6) 0.9853(15) 0.15(2) Uani 1 1 d G
H25A H 0.6169 0.8813 0.9393 0.183 Uiso 1 1 calc R
C30 C 0.5663(8) 0.9577(4) 1.030(3) 0.05(2) Uani 0.30 1 d PDU
O11 O 0.5387(12) 0.9679(6) 0.953(3) 0.183(19) Uani 1 1 d D
O12 O 0.5648(12) 0.9695(6) 1.096(3) 0.19(2) Uani 1 1 d D
O2W O 1.0000 0.9216(19) 1.0000 0.25(3) Uani 1 2 d SU
O15 O 0.3974(16) 1.0000 0.742(3) 0.131(7) Uani 1 2 d SU
O14 O 0.4727(16) 1.0476(9) 0.777(3) 0.181(9) Uani 1 1 d U
O13 O 0.538(3) 1.0000 0.811(7) 0.13(4) Uani 0.40 2 d SPDU
O1W O 1.0098(11) 0.8128(7) 0.6483(16) 0.074(9) Uani 0.70 1 d P
O1W' O 1.080(2) 0.8184(14) 0.707(4) 0.063(17) Uani 0.30 1 d PU

loop_
_atom_site_aniso_label
_atom_site_aniso_U_11
_atom_site_aniso_U_22
_atom_site_aniso_U_33
_atom_site_aniso_U_23
_atom_site_aniso_U_13
_atom_site_aniso_U_12
Pr1 0.0445(10) 0.0743(11) 0.0389(8) 0.0071(8) 0.0121(7) 0.0018(8)
Pr2 0.071(2) 0.159(4) 0.141(4) 0.000 0.031(2) 0.000
Cu1 0.079(3) 0.058(2) 0.075(3) -0.004(2) 0.023(2) 0.017(2)
Cu6 0.112(7) 0.064(4) 0.284(13) 0.000 0.111(8) 0.000
Cu2 0.075(3) 0.058(2) 0.074(3) -0.0139(18) 0.047(2) -0.0149(19)
Cu3 0.065(2) 0.079(3) 0.0383(19) -0.0061(17) 0.0211(17) 0.0044(19)
Cu4 0.055(2) 0.064(2) 0.051(2) -0.0107(17) 0.0196(17) -0.0083(17)
Cu5 0.128(5) 0.061(3) 0.227(7) -0.008(3) 0.116(5) -0.017(3)
Cu7 0.183(9) 0.080(5) 0.221(11) 0.000 0.131(9) 0.000
I5 0.112(3) 0.077(3) 0.185(5) 0.000 0.073(3) 0.000
I7 0.177(4) 0.0515(16) 0.306(6) -0.003(2) 0.169(4) -0.0082(18)
I1 0.0832(16) 0.0747(14) 0.0493(12) 0.0014(10) 0.0169(11) -0.0021(12)
I3 0.0569(12) 0.0487(10) 0.0484(10) -0.0090(8) 0.0216(9) -0.0031(8)
I2 0.0759(15) 0.0484(11) 0.0779(14) -0.0178(10) 0.0344(12) -0.0067(10)
I4 0.0579(13) 0.0795(14) 0.0717(14) -0.0230(11) 0.0319(11) -0.0036(10)
I6 0.153(5) 0.120(4) 0.220(7) 0.000 0.085(5) 0.000
K1 0.051(6) 0.073(6) 0.044(5) 0.000 0.016(4) 0.000
O1 0.070(14) 0.078(14) 0.075(14) -0.029(11) 0.052(12) -0.027(12)
O2 0.110(19) 0.115(19) 0.054(13) -0.031(14) 0.050(13) -0.043(16)
O3 0.046(11) 0.067(12) 0.042(10) -0.007(9) 0.025(9) 0.005(9)
O4 0.076(14) 0.093(15) 0.032(10) 0.018(10) 0.031(10) 0.026(11)
O5 0.051(13) 0.16(2) 0.045(12) 0.003(13) 0.028(11) 0.000(13)
O6 0.045(15) 0.14(2) 0.050(12) -0.029(13) 0.018(10) 0.003(13)
O7 0.088(16) 0.082(15) 0.071(14) 0.011(12) 0.050(13) -0.012(12)
O8 0.084(16) 0.081(15) 0.067(15) 0.015(12) 0.032(13) -0.007(13)
N1 0.092(19) 0.018(11) 0.070(16) -0.008(10) 0.040(14) -0.011(11)
C1 0.06(2) 0.054(18) 0.062(19) -0.035(15) 0.014(16) -0.004(15)
C2 0.038(18) 0.07(2) 0.10(3) -0.001(19) 0.039(18) -0.001(14)
C3 0.034(16) 0.071(19) 0.051(16) -0.025(15) 0.022(13) -0.012(13)
C4 0.06(2) 0.08(2) 0.026(14) -0.004(13) 0.018(13) -0.024(16)
C5 0.08(2) 0.050(18) 0.09(2) -0.045(17) 0.033(19) -0.036(16)
C6 0.030(15) 0.042(14) 0.033(14) 0.001(12) 0.001(11) -0.008(12)
N2 0.048(15) 0.059(15) 0.061(15) 0.008(12) 0.025(12) 0.015(11)
C7 0.040(16) 0.050(16) 0.026(13) 0.006(11) -0.005(11) 0.000(12)
C8 0.059(18) 0.057(17) 0.035(14) -0.007(13) 0.021(13) 0.005(14)
C9 0.040(16) 0.039(14) 0.048(15) -0.004(12) 0.022(12) -0.006(11)
C10 0.07(2) 0.063(17) 0.028(13) 0.021(12) 0.033(14) 0.020(15)
C11 0.05(2) 0.11(3) 0.08(2) 0.01(2) 0.034(18) -0.001(18)
C12 0.050(18) 0.041(15) 0.057(19) 0.009(13) 0.017(15) -0.001(13)
N3 0.077(18) 0.062(15) 0.055(14) -0.010(12) 0.043(14) 0.007(13)
C13 0.09(3) 0.19(5) 0.08(3) 0.00(3) 0.03(2) 0.07(3)
C14 0.060(11) 0.083(12) 0.059(11) -0.011(8) 0.029(9) 0.006(8)
C15 0.07(2) 0.056(17) 0.040(15) 0.004(13) 0.030(15) 0.002(15)
C16 0.08(2) 0.10(3) 0.08(2) -0.05(2) 0.05(2) 0.00(2)
C17 0.07(2) 0.15(3) 0.037(17) -0.041(19) 0.019(16) 0.03(2)
C18 0.031(19) 0.12(3) 0.035(15) -0.005(16) 0.013(13) 0.006(16)
N4 0.15(3) 0.07(2) 0.18(4) -0.01(2) 0.11(3) -0.04(2)
C19 0.11(4) 0.12(4) 0.15(4) 0.04(3) 0.08(3) 0.00(3)
C20 0.11(3) 0.07(2) 0.12(3) 0.015(17) 0.07(3) -0.01(2)
C21 0.08(2) 0.07(2) 0.11(3) 0.020(16) 0.06(2) 0.017(17)
C22 0.29(7) 0.06(2) 0.25(6) -0.03(3) 0.23(6) -0.06(3)
C23 0.21(6) 0.20(6) 0.19(6) -0.09(5) 0.16(5) -0.10(5)
C24 0.041(19) 0.09(2) 0.05(2) 0.012(17) 0.006(15) -0.013(16)
O9 0.12(2) 0.11(2) 0.11(2) 0.010(17) 0.013(17) -0.024(18)
O10 0.09(2) 0.12(2) 0.16(3) 0.00(2) 0.058(19) 0.022(17)
N5 0.08(2) 0.064(18) 0.10(2) -0.011(17) 0.012(18) 0.020(16)
C27 0.09(3) 0.10(4) 0.18(5) -0.02(3) 0.02(3) 0.03(3)
C29 0.11(4) 0.11(4) 0.15(5) -0.06(3) 0.03(3) 0.01(3)
C28 0.05(3) 0.07(3) 0.18(5) 0.03(3) 0.02(3) -0.002(19)
C26 0.16(5) 0.13(5) 0.12(4) -0.02(4) -0.03(4) 0.03(4)
C25 0.14(5) 0.12(4) 0.16(5) 0.01(4) 0.04(4) 0.09(4)
C30 0.05(2) 0.05(2) 0.05(2) -0.002(10) 0.022(14) 0.002(10)
O11 0.12(3) 0.055(17) 0.36(6) 0.00(3) 0.09(3) 0.003(17)
O12 0.09(2) 0.08(2) 0.34(6) -0.02(3) 0.05(3) 0.030(17)
O2W 0.25(3) 0.25(3) 0.25(3) 0.000 0.115(17) 0.000
O15 0.109(7) 0.147(11) 0.104(10) 0.000 0.017(5) 0.000
O14 0.171(12) 0.179(10) 0.191(13) 0.013(8) 0.079(9) -0.034(8)
O13 0.13(4) 0.13(4) 0.13(4) 0.000 0.060(17) 0.000
O1W 0.09(2) 0.10(2) 0.043(16) -0.020(15) 0.036(16) 0.012(18)
O1W' 0.067(19) 0.064(19) 0.063(19) -0.002(10) 0.033(12) 0.000(10)

loop_
_atom_type_symbol
_atom_type_description
_atom_type_scat_dispersion_real
_atom_type_scat_dispersion_imag
_atom_type_scat_source
C C 0.0033 0.0016 'International Tables Vol C Tables 4.2.6.8 and 6.1.1.4'
H H 0.0000 0.0000 'International Tables Vol C Tables 4.2.6.8 and 6.1.1.4'
N N 0.0061 0.0033 'International Tables Vol C Tables 4.2.6.8 and 6.1.1.4'
O O 0.0106 0.0060 'International Tables Vol C Tables 4.2.6.8 and 6.1.1.4'
K K 0.2009 0.2494 'International Tables Vol C Tables 4.2.6.8 and 6.1.1.4'
Cu Cu 0.3201 1.2651 'International Tables Vol C Tables 4.2.6.8 and 6.1.1.4'
I I -0.4742 1.8119 'International Tables Vol C Tables 4.2.6.8 and 6.1.1.4'
Pr Pr -0.2180 2.8214 'International Tables Vol C Tables 4.2.6.8 and 6.1.1.4'

loop_
_geom_angle_atom_site_label_1
_geom_angle_atom_site_label_2
_geom_angle_atom_site_label_3
_geom_angle
_geom_angle_site_symmetry_1
_geom_angle_site_symmetry_3
O5 Pr1 O3 147.6(7) . .
O5 Pr1 O2 72.8(7) . .
O3 Pr1 O2 86.9(7) . .
O5 Pr1 O9 76.5(9) . .
O3 Pr1 O9 72.6(7) . .
O2 Pr1 O9 68.8(10) . .
O5 Pr1 O10 69.8(9) . .
O3 Pr1 O10 135.7(8) . .
O2 Pr1 O10 87.5(9) . .
O9 Pr1 O10 143.3(10) . .
O5 Pr1 O4 125.7(7) . .
O3 Pr1 O4 51.6(5) . .
O2 Pr1 O4 129.2(8) . .
O9 Pr1 O4 71.3(9) . .
O10 Pr1 O4 141.7(8) . .
O5 Pr1 O6 50.5(6) . .
O3 Pr1 O6 124.3(7) . .
O2 Pr1 O6 115.7(7) . .
O9 Pr1 O6 70.5(9) . .
O10 Pr1 O6 97.5(9) . .
O4 Pr1 O6 77.6(6) . .
O5 Pr1 O7 140.7(8) . .
O3 Pr1 O7 71.6(7) . .
O2 Pr1 O7 122.8(7) . .
O9 Pr1 O7 141.4(8) . .
O10 Pr1 O7 74.9(9) . .
O4 Pr1 O7 75.3(7) . .
O6 Pr1 O7 120.3(7) . .
O5 Pr1 O1 110.4(7) . .
O3 Pr1 O1 71.2(6) . .
O2 Pr1 O1 49.8(6) . .
O9 Pr1 O1 108.4(9) . .
O10 Pr1 O1 71.8(9) . .
O4 Pr1 O1 120.7(6) . .
O6 Pr1 O1 160.9(7) . .
O7 Pr1 O1 73.1(6) . .
O5 Pr1 O8 100.5(7) . .
O3 Pr1 O8 106.7(6) . .
O2 Pr1 O8 159.2(8) . .
O9 Pr1 O8 129.8(10) . .
O10 Pr1 O8 71.8(8) . .
O4 Pr1 O8 70.9(7) . .
O6 Pr1 O8 70.0(8) . .
O7 Pr1 O8 51.1(7) . .
O1 Pr1 O8 119.0(7) . .
O5 Pr1 C12 141.7(8) . .
O3 Pr1 C12 26.2(7) . .
O2 Pr1 C12 108.7(8) . .
O9 Pr1 C12 69.3(8) . .
O10 Pr1 C12 147.1(9) . .
O4 Pr1 C12 25.4(7) . .
O6 Pr1 C12 100.6(8) . .
O7 Pr1 C12 72.2(7) . .
O1 Pr1 C12 96.5(8) . .
O8 Pr1 C12 88.9(8) . .
O5 Pr1 C24 122.5(8) . .
O3 Pr1 C24 88.7(7) . .
O2 Pr1 C24 144.4(9) . .
O9 Pr1 C24 142.2(10) . .
O10 Pr1 C24 71.5(9) . .
O4 Pr1 C24 71.4(8) . .
O6 Pr1 C24 95.8(9) . .
O7 Pr1 C24 24.9(7) . .
O1 Pr1 C24 95.5(8) . .
O8 Pr1 C24 26.2(8) . .
C12 Pr1 C24 79.5(8) . .
O12 Pr2 O12 75.2(18) 5_677 2_657
O12 Pr2 O13 142.4(9) 5_677 .
O12 Pr2 O13 142.4(9) 2_657 .
O12 Pr2 O11 75.5(11) 5_677 6_575
O12 Pr2 O11 121.7(10) 2_657 6_575
O13 Pr2 O11 79(2) . 6_575
O12 Pr2 O11 121.7(10) 5_677 .
O12 Pr2 O11 75.5(11) 2_657 .
O13 Pr2 O11 79(2) . .
O11 Pr2 O11 79.0(16) 6_575 .
O12 Pr2 O15 77.0(13) 5_677 .
O12 Pr2 O15 77.0(13) 2_657 .
O13 Pr2 O15 108(3) . .
O11 Pr2 O15 140.4(8) 6_575 .
O11 Pr2 O15 140.4(8) . .
O12 Pr2 O14 142.4(13) 5_677 6_575
O12 Pr2 O14 76.8(14) 2_657 6_575
O13 Pr2 O14 69.6(16) . 6_575
O11 Pr2 O14 141.6(12) 6_575 6_575
O11 Pr2 O14 73.7(13) . 6_575
O15 Pr2 O14 72.7(11) . 6_575
O12 Pr2 O14 76.8(14) 5_677 .
O12 Pr2 O14 142.4(13) 2_657 .
O13 Pr2 O14 69.6(16) . .
O11 Pr2 O14 73.7(13) 6_575 .
O11 Pr2 O14 141.6(13) . .
O15 Pr2 O14 72.7(11) . .
O14 Pr2 O14 114(2) 6_575 .
N5 Cu1 Cu2 148.2(9) . .
N5 Cu1 Cu4 143.9(8) . .
Cu2 Cu1 Cu4 62.40(14) . .
N5 Cu1 I1 106.6(8) . .
Cu2 Cu1 I1 66.33(14) . .
Cu4 Cu1 I1 61.50(12) . .
N5 Cu1 Cu3 141.7(9) . .
Cu2 Cu1 Cu3 58.69(14) . .
Cu4 Cu1 Cu3 58.39(14) . .
I1 Cu1 Cu3 111.33(16) . .
N5 Cu1 I2 104.2(8) . .
Cu2 Cu1 I2 59.49(13) . .
Cu4 Cu1 I2 111.44(16) . .
I1 Cu1 I2 118.27(18) . .
Cu3 Cu1 I2 62.06(13) . .
N5 Cu1 I4 101.5(9) . .
Cu2 Cu1 I4 109.81(17) . .
Cu4 Cu1 I4 60.37(13) . .
I1 Cu1 I4 113.36(16) . .
Cu3 Cu1 I4 58.39(13) . .
I2 Cu1 I4 110.98(16) . .
Cu7 Cu6 Cu5 63.7(3) . .
Cu7 Cu6 Cu5 63.7(3) . 6_575
Cu5 Cu6 Cu5 60.8(3) . 6_575
Cu7 Cu6 I7 61.7(3) . 6_575
Cu5 Cu6 I7 62.1(2) . 6_575
Cu5 Cu6 I7 113.1(4) 6_575 6_575
Cu7 Cu6 I7 61.7(3) . .
Cu5 Cu6 I7 113.1(4) . .
Cu5 Cu6 I7 62.1(2) 6_575 .
I7 Cu6 I7 116.4(5) 6_575 .
Cu7 Cu6 I5 111.0(4) . .
Cu5 Cu6 I5 57.8(2) . .
Cu5 Cu6 I5 57.8(2) 6_575 .
I7 Cu6 I5 112.7(2) 6_575 .
I7 Cu6 I5 112.7(2) . .
N1 Cu2 Cu3 157.5(6) . .
N1 Cu2 Cu1 136.7(6) . .
Cu3 Cu2 Cu1 61.94(15) . .
N1 Cu2 I2 109.8(4) . .
Cu3 Cu2 I2 64.16(13) . .
Cu1 Cu2 I2 62.30(13) . .
N1 Cu2 I3 107.8(5) . .
Cu3 Cu2 I3 62.49(13) . .
Cu1 Cu2 I3 112.84(17) . .
I2 Cu2 I3 118.61(16) . .
N1 Cu2 Cu4 137.2(5) . .
Cu3 Cu2 Cu4 58.43(13) . .
Cu1 Cu2 Cu4 59.42(15) . .
I2 Cu2 Cu4 111.29(15) . .
I3 Cu2 Cu4 60.89(12) . .
N1 Cu2 I1 95.2(6) . .
Cu3 Cu2 I1 107.13(16) . .
Cu1 Cu2 I1 57.72(13) . .
I2 Cu2 I1 113.22(15) . .
I3 Cu2 I1 109.56(14) . .
Cu4 Cu2 I1 57.80(12) . .
N3 Cu3 Cu2 138.4(6) 1_556 .
N3 Cu3 Cu4 148.8(6) 1_556 .
Cu2 Cu3 Cu4 63.30(14) . .
N3 Cu3 I4 106.7(6) 1_556 .
Cu2 Cu3 I4 114.44(17) . .
Cu4 Cu3 I4 62.64(12) . .
N3 Cu3 Cu1 144.5(6) 1_556 .
Cu2 Cu3 Cu1 59.37(15) . .
Cu4 Cu3 Cu1 60.18(14) . .
I4 Cu3 Cu1 63.07(14) . .
N3 Cu3 I3 105.7(6) 1_556 .
Cu2 Cu3 I3 60.23(12) . .
Cu4 Cu3 I3 61.69(12) . .
I4 Cu3 I3 117.21(15) . .
Cu1 Cu3 I3 108.95(15) . .
N3 Cu3 I2 100.3(6) 1_556 .
Cu2 Cu3 I2 58.86(12) . .
Cu4 Cu3 I2 110.94(16) . .
I4 Cu3 I2 112.90(15) . .
Cu1 Cu3 I2 59.71(13) . .
I3 Cu3 I2 112.10(14) . .
N2 Cu4 Cu3 144.2(5) 8_465 .
N2 Cu4 Cu1 143.8(5) 8_465 .
Cu3 Cu4 Cu1 61.43(15) . .
N2 Cu4 I1 103.5(5) 8_465 .
Cu3 Cu4 I1 112.28(16) . .
Cu1 Cu4 I1 59.60(13) . .
N2 Cu4 Cu2 147.5(5) 8_465 .
Cu3 Cu4 Cu2 58.27(14) . .
Cu1 Cu4 Cu2 58.18(15) . .
I1 Cu4 Cu2 64.12(13) . .
N2 Cu4 I3 106.2(5) 8_465 .
Cu3 Cu4 I3 61.60(12) . .
Cu1 Cu4 I3 109.85(16) . .
I1 Cu4 I3 112.99(14) . .
Cu2 Cu4 I3 58.68(12) . .
N2 Cu4 I4 104.2(5) 8_465 .
Cu3 Cu4 I4 60.05(12) . .
Cu1 Cu4 I4 62.59(14) . .
I1 Cu4 I4 113.64(15) . .
Cu2 Cu4 I4 108.27(14) . .
I3 Cu4 I4 114.88(14) . .
N4 Cu5 Cu6 148.6(10) . .
N4 Cu5 Cu5 144.4(8) . 6_575
Cu6 Cu5 Cu5 59.62(15) . 6_575
N4 Cu5 I5 105.5(9) . .
Cu6 Cu5 I5 65.6(3) . .
Cu5 Cu5 I5 60.10(14) 6_575 .
N4 Cu5 I7 105.3(8) . 6_575
Cu6 Cu5 I7 59.7(2) . 6_575
Cu5 Cu5 I7 110.14(12) 6_575 6_575
I5 Cu5 I7 117.4(3) . 6_575
N4 Cu5 Cu7 141.8(10) . .
Cu6 Cu5 Cu7 57.9(4) . .
Cu5 Cu5 Cu7 61.29(15) 6_575 .
I5 Cu5 Cu7 112.6(3) . .
I7 Cu5 Cu7 59.1(2) 6_575 .
N4 Cu5 I6 104.1(10) . .
Cu6 Cu5 I6 106.9(3) . .
Cu5 Cu5 I6 61.33(14) 6_575 .
I5 Cu5 I6 113.7(2) . .
I7 Cu5 I6 109.4(3) 6_575 .
Cu7 Cu5 I6 58.2(3) . .
Cu6 Cu7 I6 109.8(4) . .
Cu6 Cu7 I7 60.2(3) . .
I6 Cu7 I7 112.5(2) . .
Cu6 Cu7 I7 60.2(3) . 6_575
I6 Cu7 I7 112.5(3) . 6_575
I7 Cu7 I7 113.7(5) . 6_575
Cu6 Cu7 Cu5 58.4(3) . .
I6 Cu7 Cu5 61.0(3) . .
I7 Cu7 Cu5 107.6(4) . .
I7 Cu7 Cu5 59.9(2) 6_575 .
Cu6 Cu7 Cu5 58.4(3) . 6_575
I6 Cu7 Cu5 61.0(3) . 6_575
I7 Cu7 Cu5 59.9(2) . 6_575
I7 Cu7 Cu5 107.6(4) 6_575 6_575
Cu5 Cu7 Cu5 57.4(3) . 6_575
Cu5 I5 Cu5 59.8(3) . 6_575
Cu5 I5 Cu6 56.6(2) . .
Cu5 I5 Cu6 56.6(2) 6_575 .
Cu6 I7 Cu7 58.1(3) . .
Cu6 I7 Cu5 58.2(2) . 6_575
Cu7 I7 Cu5 61.0(3) . 6_575
Cu1 I1 Cu4 58.90(12) . .
Cu1 I1 Cu2 55.94(12) . .
Cu4 I1 Cu2 58.08(11) . .
Cu2 I3 Cu3 57.28(12) . .
Cu2 I3 Cu4 60.43(12) . .
Cu3 I3 Cu4 56.70(11) . .
Cu2 I2 Cu1 58.21(13) . .
Cu2 I2 Cu3 56.98(11) . .
Cu1 I2 Cu3 58.23(12) . .
Cu3 I4 Cu4 57.31(11) . .
Cu3 I4 Cu1 58.54(12) . .
Cu4 I4 Cu1 57.04(12) . .
Cu7 I6 Cu5 60.8(3) . 6_575
Cu7 I6 Cu5 60.8(3) . .
Cu5 I6 Cu5 57.3(3) 6_575 .
O1 K1 O1 160.1(10) . 2_757
O1 K1 O7 69.9(6) . .
O1 K1 O7 113.5(6) 2_757 .
O1 K1 O7 113.5(6) . 2_757
O1 K1 O7 69.9(6) 2_757 2_757
O7 K1 O7 161.8(10) . 2_757
O1 K1 O3 64.9(6) . .
O1 K1 O3 98.2(6) 2_757 .
O7 K1 O3 63.9(6) . .
O7 K1 O3 134.2(7) 2_757 .
O1 K1 O3 98.2(6) . 2_757
O1 K1 O3 64.9(6) 2_757 2_757
O7 K1 O3 134.2(7) . 2_757
O7 K1 O3 63.9(6) 2_757 2_757
O3 K1 O3 70.9(7) . 2_757
O1 K1 O2W 100.0(5) . .
O1 K1 O2W 100.0(5) 2_757 .
O7 K1 O2W 80.9(5) . .
O7 K1 O2W 80.9(5) 2_757 .
O3 K1 O2W 144.5(4) . .
O3 K1 O2W 144.5(4) 2_757 .
O1 K1 Pr1 39.5(4) . .
O1 K1 Pr1 131.2(5) 2_757 .
O7 K1 Pr1 39.3(5) . .
O7 K1 Pr1 151.3(5) 2_757 .
O3 K1 Pr1 38.8(3) . .
O3 K1 Pr1 104.4(4) 2_757 .
O2W K1 Pr1 109.05(13) . .
O1 K1 Pr1 131.2(5) . 2_757
O1 K1 Pr1 39.5(4) 2_757 2_757
O7 K1 Pr1 151.3(5) . 2_757
O7 K1 Pr1 39.3(5) 2_757 2_757
O3 K1 Pr1 104.4(4) . 2_757
O3 K1 Pr1 38.8(4) 2_757 2_757
O2W K1 Pr1 109.05(13) . 2_757
Pr1 K1 Pr1 141.9(3) . 2_757
C6 O1 Pr1 91.0(15) . .
C6 O1 K1 141.4(18) . .
Pr1 O1 K1 100.2(6) . .
C6 O2 Pr1 95.5(17) . .
C12 O3 Pr1 90.9(16) . .
C12 O3 K1 126.7(17) . .
Pr1 O3 K1 95.2(6) . .
C12 O4 Pr1 89.9(16) . .
C18 O5 Pr1 97.0(17) . .
C18 O6 Pr1 94.1(15) . .
C24 O7 Pr1 92.8(19) . .
C24 O7 K1 168(2) . .
Pr1 O7 K1 98.5(7) . .
C24 O8 Pr1 89.3(18) . .
C1 N1 C5 120.0 . .
C1 N1 Cu2 122.6(8) . .
C5 N1 Cu2 116.5(9) . .
C2 C1 N1 120.0 . .
C1 C2 C3 120.0 . .
C4 C3 C2 120.0 . .
C4 C3 C6 117.5(14) . .
C2 C3 C6 122.5(14) . .
C5 C4 C3 120.0 . .
C4 C5 N1 120.0 . .
O2 C6 O1 124(3) . .
O2 C6 C3 121(2) . .
O1 C6 C3 116(2) . .
O2 C6 Pr1 60.2(15) . .
O1 C6 Pr1 63.5(13) . .
C3 C6 Pr1 171.5(16) . .
C7 N2 C11 120.0 . .
C7 N2 Cu4 122.5(9) . 8_565
C11 N2 Cu4 117.1(9) . 8_565
N2 C7 C8 120.0 . .
C9 C8 C7 120.0 . .
C8 C9 C10 120.0 . .
C8 C9 C12 120.3(15) . .
C10 C9 C12 119.5(15) . .
C11 C10 C9 120.0 . .
C10 C11 N2 120.0 . .
O4 C12 O3 128(3) . .
O4 C12 C9 117(2) . .
O3 C12 C9 115(2) . .
O4 C12 Pr1 64.6(15) . .
O3 C12 Pr1 63.0(14) . .
C9 C12 Pr1 171.8(16) . .
C13 N3 C17 120.0 . .
C13 N3 Cu3 121.2(10) . 1_554
C17 N3 Cu3 117.6(10) . 1_554
N3 C13 C14 120.0 . .
C15 C14 C13 120.0 . .
C14 C15 C16 120.0 . .
C14 C15 C18 118.9(16) . .
C16 C15 C18 121.0(16) . .
C17 C16 C15 120.0 . .
C16 C17 N3 120.0 . .
O5 C18 O6 118(2) . .
O5 C18 C15 121(2) . .
O6 C18 C15 121(2) . .
O5 C18 Pr1 58.1(15) . .
O6 C18 Pr1 60.1(13) . .
C15 C18 Pr1 175(2) . .
C19 N4 C23 120.0 . .
C19 N4 Cu5 122.1(15) . .
C23 N4 Cu5 116.7(16) . .
C20 C19 N4 120.0 . .
C19 C20 C21 120.0 . .
C22 C21 C20 120.0 . .
C22 C21 C24 119(2) . .
C20 C21 C24 121(2) . .
C21 C22 C23 120.0 . .
C22 C23 N4 120.0 . .
O7 C24 O8 127(3) . .
O7 C24 C21 118(3) . .
O8 C24 C21 115(3) . .
O7 C24 Pr1 62.3(17) . .
O8 C24 Pr1 64.5(16) . .
C21 C24 Pr1 178(2) . .
C27 N5 C25 120.0 . .
C27 N5 Cu1 117.2(16) . .
C25 N5 Cu1 121.9(16) . .
C29 C27 N5 120.0 . .
C27 C29 C28 120.0 . .
C26 C28 C29 120.0 . .
C26 C28 C30 119(3) . .
C29 C28 C30 121(3) . .
C28 C26 C25 120.0 . .
C26 C25 N5 120.0 . .
O12 C30 O11 122(2) . .
O12 C30 C28 118(3) . .
O11 C30 C28 120(3) . .
C30 O11 Pr2 151(2) . .
C30 O12 Pr2 144(2) . 5_677

loop_
_geom_bond_atom_site_label_1
_geom_bond_atom_site_label_2
_geom_bond_distance
_geom_bond_site_symmetry_2
Pr1 O5 2.52(2) .
Pr1 O3 2.518(17) .
Pr1 O2 2.52(2) .
Pr1 O9 2.53(3) .
Pr1 O10 2.54(3) .
Pr1 O4 2.555(19) .
Pr1 O6 2.557(19) .
Pr1 O7 2.56(2) .
Pr1 O1 2.586(17) .
Pr1 O8 2.61(2) .
Pr1 C12 2.83(3) .
Pr1 C24 2.89(3) .
Pr2 O12 2.32(3) 5_677
Pr2 O12 2.32(3) 2_657
Pr2 O13 2.33(5) .
Pr2 O11 2.34(3) 6_575
Pr2 O11 2.34(3) .
Pr2 O15 2.47(4) .
Pr2 O14 2.64(4) 6_575
Pr2 O14 2.64(4) .
Cu1 N5 1.973(18) .
Cu1 Cu2 2.575(6) .
Cu1 Cu4 2.609(5) .
Cu1 I1 2.628(5) .
Cu1 Cu3 2.641(5) .
Cu1 I2 2.682(5) .
Cu1 I4 2.760(5) .
Cu6 Cu7 2.559(18) .
Cu6 Cu5 2.574(9) .
Cu6 Cu5 2.574(9) 6_575
Cu6 I7 2.617(7) 6_575
Cu6 I7 2.617(7) .
Cu6 I5 2.810(11) .
Cu2 N1 2.002(13) .
Cu2 Cu3 2.557(5) .
Cu2 I2 2.610(4) .
Cu2 I3 2.638(4) .
Cu2 Cu4 2.685(5) .
Cu2 I1 2.847(5) .
Cu3 N3 1.984(13) 1_556
Cu3 Cu4 2.561(5) .
Cu3 I4 2.637(4) .
Cu3 I3 2.695(4) .
Cu3 I2 2.744(4) .
Cu4 N2 2.019(12) 8_465
Cu4 I1 2.677(4) .
Cu4 I3 2.698(4) .
Cu4 I4 2.703(4) .
Cu5 N4 2.024(18) .
Cu5 Cu5 2.603(10) 6_575
Cu5 I5 2.611(8) .
Cu5 I7 2.678(6) 6_575
Cu5 Cu7 2.709(11) .
Cu5 I6 2.713(10) .
Cu7 I6 2.635(12) .
Cu7 I7 2.656(8) .
Cu7 I7 2.656(8) 6_575
Cu7 Cu5 2.709(11) 6_575
I5 Cu5 2.611(8) 6_575
I7 Cu5 2.678(6) 6_575
I6 Cu5 2.713(10) 6_575
K1 O1 2.63(2) .
K1 O1 2.63(2) 2_757
K1 O7 2.72(2) .
K1 O7 2.72(2) 2_757
K1 O3 2.891(19) .
K1 O3 2.891(19) 2_757
K1 O2W 3.04(9) .
K1 Pr1 4.003(3) 2_757
O1 C6 1.25(3) .
O2 C6 1.19(3) .
O3 C12 1.25(3) .
O4 C12 1.21(3) .
O5 C18 1.25(3) .
O6 C18 1.28(3) .
O7 C24 1.22(3) .
O8 C24 1.28(4) .
N1 C1 1.3900 .
N1 C5 1.3900 .
C1 C2 1.3900 .
C2 C3 1.3900 .
C3 C4 1.3900 .
C3 C6 1.51(3) .
C4 C5 1.3900 .
N2 C7 1.3900 .
N2 C11 1.3900 .
N2 Cu4 2.019(11) 8_565
C7 C8 1.3900 .
C8 C9 1.3900 .
C9 C10 1.3900 .
C9 C12 1.56(3) .
C10 C11 1.3900 .
N3 C13 1.3900 .
N3 C17 1.3900 .
N3 Cu3 1.984(13) 1_554
C13 C14 1.3900 .
C14 C15 1.3900 .
C15 C16 1.3900 .
C15 C18 1.46(3) .
C16 C17 1.3900 .
N4 C19 1.3900 .
N4 C23 1.3900 .
C19 C20 1.3900 .
C20 C21 1.3900 .
C21 C22 1.3900 .
C21 C24 1.54(3) .
C22 C23 1.3900 .
N5 C27 1.3900 .
N5 C25 1.3900 .
C27 C29 1.3900 .
C29 C28 1.3900 .
C28 C26 1.3900 .
C28 C30 1.418(10) .
C26 C25 1.3900 .
C30 O12 1.344(10) .
C30 O11 1.344(10) .
O12 Pr2 2.32(3) 5_677
